data_2240157
loop_
_publ_author_name
'Fl\"orke, Ulrich'
'Ahmida, Aziza'
'Egold, Hans'
'Henkel, Gerald'

_publ_section_title
;
 Crystal structure of
 dichloridobis(1,3-diisopropyl-4,5-dimethyl-2<i>H</i>-imidazole-2-thione-\k<i>S</i>)zinc(II)
;
_journal_coeditor_code HP2069
_journal_issue 11
_journal_name_full 'Acta Crystallographica Section E'
_journal_page_first m384
_journal_paper_doi 10.1107/S1600536814023642
_journal_volume 70
_journal_year 2014
_chemical_formula_iupac '[Zn Cl2 (C11 H20 N2 S1)2]'
_chemical_formula_moiety 'C22 H40 Cl2 N4 S2 Zn'
_chemical_formula_sum 'C22 H40 Cl2 N4 S2 Zn'
_chemical_formula_weight 560.97
_chemical_name_systematic Dichloridobis(1,3-diisopropyl-4,5-dimethyl-2<i>H</i>-imidazole-2-thione-\k<i>S</i>)zinc(II)
_space_group_IT_number 14
_symmetry_cell_setting monoclinic
_symmetry_space_group_name_Hall '-P 2ybc'
_symmetry_space_group_name_H-M 'P 1 21/c 1'
_atom_sites_solution_hydrogens difmap
_atom_sites_solution_primary direct
_atom_sites_solution_secondary difmap
_audit_creation_method SHELXL-97
_cell_angle_alpha 90.00
_cell_angle_beta 96.856(4)
_cell_angle_gamma 90.00
_cell_formula_units_Z 4
_cell_length_a 11.997(3)
_cell_length_b 12.885(3)
_cell_length_c 18.217(4)
_cell_measurement_reflns_used 4648
_cell_measurement_temperature 120(2)
_cell_measurement_theta_max 27.78
_cell_measurement_theta_min 2.32
_cell_volume 2795.9(11)
_computing_cell_refinement
;
SAINT (Bruker, 2002)
;
_computing_data_collection
;
SMART (Bruker, 2002)
;
_computing_data_reduction
;
SAINT (Bruker, 2002)
;
_computing_molecular_graphics
;
SHELXTL (Sheldrick, 2008)
;
_computing_publication_material
;
SHELXTL (Sheldrick, 2008)
;
_computing_structure_refinement
;
SHELXTL (Sheldrick, 2008)
;
_computing_structure_solution
;
SHELXTL (Sheldrick, 2008)
;
_diffrn_ambient_temperature 120(2)
_diffrn_measured_fraction_theta_full 1.000
_diffrn_measured_fraction_theta_max 1.000
_diffrn_measurement_device_type 'Bruker SMART CCD area-detector'
_diffrn_measurement_method '\f and \w scans'
_diffrn_radiation_monochromator graphite
_diffrn_radiation_source 'sealed tube'
_diffrn_radiation_type MoK\a
_diffrn_radiation_wavelength 0.71073
_diffrn_reflns_av_R_equivalents 0.1453
_diffrn_reflns_av_sigmaI/netI 0.1032
_diffrn_reflns_limit_h_max 15
_diffrn_reflns_limit_h_min -15
_diffrn_reflns_limit_k_max 16
_diffrn_reflns_limit_k_min -15
_diffrn_reflns_limit_l_max 23
_diffrn_reflns_limit_l_min -23
_diffrn_reflns_number 24445
_diffrn_reflns_theta_full 27.88
_diffrn_reflns_theta_max 27.88
_diffrn_reflns_theta_min 1.71
_diffrn_standards_number 0
_exptl_absorpt_coefficient_mu 1.236
_exptl_absorpt_correction_T_max 0.7814
_exptl_absorpt_correction_T_min 0.6249
_exptl_absorpt_correction_type multi-scan
_exptl_absorpt_process_details
;
(SADABS; Bruker, 2002)
;
_exptl_crystal_colour colourless
_exptl_crystal_density_diffrn 1.333
_exptl_crystal_density_method 'not measured'
_exptl_crystal_description prism
_exptl_crystal_F_000 1184
_exptl_crystal_size_max 0.42
_exptl_crystal_size_mid 0.28
_exptl_crystal_size_min 0.21
_refine_diff_density_max 0.700
_refine_diff_density_min -0.788
_refine_ls_extinction_method none
_refine_ls_goodness_of_fit_ref 0.922
_refine_ls_hydrogen_treatment constr
_refine_ls_matrix_type full
_refine_ls_number_parameters 293
_refine_ls_number_reflns 6662
_refine_ls_number_restraints 4
_refine_ls_restrained_S_all 0.927
_refine_ls_R_factor_all 0.0801
_refine_ls_R_factor_gt 0.0559
_refine_ls_shift/su_max 0.001
_refine_ls_shift/su_mean 0.000
_refine_ls_structure_factor_coef Fsqd
_refine_ls_weighting_details 'calc w=1/[\s^2^(Fo^2^)+(0.0450P)^2^] where P=(Fo^2^+2Fc^2^)/3'
_refine_ls_weighting_scheme calc
_refine_ls_wR_factor_gt 0.1115
_refine_ls_wR_factor_ref 0.1231
_reflns_number_gt 4453
_reflns_number_total 6662
_reflns_threshold_expression I>2sigma(I)
_cod_data_source_file hp2069sup1.cf
_cod_data_source_block I
_cod_original_cell_volume 2796.0(10)
_cod_original_sg_symbol_H-M 'P 21/c'
_cod_database_code 2240157
_cod_database_fobs_code 2240157

loop_
_symmetry_equiv_pos_as_xyz
'x, y, z'
'-x, y+1/2, -z+1/2'
'-x, -y, -z'
'x, -y-1/2, z-1/2'

loop_
_atom_site_type_symbol
_atom_site_label
_atom_site_fract_x
_atom_site_fract_y
_atom_site_fract_z
_atom_site_U_iso_or_equiv
_atom_site_adp_type
_atom_site_calc_flag
_atom_site_refinement_flags
_atom_site_occupancy
_atom_site_symmetry_multiplicity
_atom_site_disorder_assembly
_atom_site_disorder_group
Zn Zn1 0.29403(3) 0.79662(4) 0.317723(19) 0.02952(12) Uani d . 1 1 . .
Cl Cl1 0.26708(7) 0.64598(7) 0.37435(5) 0.0406(2) Uani d . 1 1 . .
Cl Cl2 0.23632(7) 0.80239(9) 0.19670(5) 0.0456(2) Uani d . 1 1 . .
S S1 0.21273(6) 0.93464(7) 0.37853(4) 0.0310(2) Uani d . 1 1 . .
S S2 0.48780(6) 0.83757(8) 0.33891(5) 0.0366(2) Uani d . 1 1 . .
N N1 0.0161(2) 0.8553(2) 0.41595(14) 0.0289(6) Uani d . 1 1 . .
N N2 -0.00427(19) 0.9400(2) 0.31213(14) 0.0315(6) Uani d . 1 1 . .
N N3 0.5885(2) 0.6531(2) 0.38121(14) 0.0325(6) Uani d . 1 1 A .
N N4 0.5360(2) 0.7405(2) 0.47290(14) 0.0270(6) Uani d . 1 1 . .
C C1 0.0716(2) 0.9057(3) 0.36739(17) 0.0285(7) Uani d . 1 1 . .
C C2 0.0744(3) 0.8058(3) 0.48328(17) 0.0326(7) Uani d . 1 1 . .
H H2A 0.1558 0.8034 0.4764 0.039 Uiso calc R 1 1 . .
C C3 0.0380(3) 0.6944(4) 0.4921(2) 0.0551(11) Uani d . 1 1 . .
H H3A 0.0387 0.6576 0.4451 0.083 Uiso calc R 1 1 . .
H H3B -0.0380 0.6932 0.5067 0.083 Uiso calc R 1 1 . .
H H3C 0.0899 0.6604 0.5304 0.083 Uiso calc R 1 1 . .
C C4 0.0658(4) 0.8715(4) 0.5502(2) 0.0599(12) Uani d . 1 1 . .
H H4A 0.0976 0.9403 0.5428 0.090 Uiso calc R 1 1 . .
H H4B 0.1076 0.8386 0.5936 0.090 Uiso calc R 1 1 . .
H H4C -0.0132 0.8787 0.5581 0.090 Uiso calc R 1 1 . .
C C5 -0.0980(3) 0.8623(3) 0.39265(18) 0.0355(8) Uani d . 1 1 . .
C C6 -0.1870(3) 0.8242(4) 0.4368(2) 0.0526(11) Uani d . 1 1 . .
H H6A -0.2606 0.8478 0.4139 0.079 Uiso calc R 1 1 . .
H H6B -0.1729 0.8515 0.4873 0.079 Uiso calc R 1 1 . .
H H6C -0.1857 0.7481 0.4383 0.079 Uiso calc R 1 1 . .
C C7 -0.1115(2) 0.9152(3) 0.32884(18) 0.0359(8) Uani d . 1 1 . .
C C8 -0.2172(3) 0.9469(4) 0.2828(2) 0.0594(13) Uani d . 1 1 . .
H H8A -0.2814 0.9327 0.3099 0.089 Uiso calc R 1 1 . .
H H8B -0.2253 0.9076 0.2365 0.089 Uiso calc R 1 1 . .
H H8C -0.2143 1.0213 0.2720 0.089 Uiso calc R 1 1 . .
C C9 0.0265(3) 0.9976(3) 0.24718(17) 0.0384(8) Uani d . 1 1 . .
H H9A 0.1094 0.9891 0.2477 0.046 Uiso calc R 1 1 . .
C C10 -0.0265(3) 0.9506(4) 0.17534(19) 0.0501(10) Uani d . 1 1 . .
H H10A -0.0198 0.8748 0.1780 0.075 Uiso calc R 1 1 . .
H H10B 0.0119 0.9765 0.1345 0.075 Uiso calc R 1 1 . .
H H10C -0.1060 0.9699 0.1670 0.075 Uiso calc R 1 1 . .
C C11 0.0057(3) 1.1130(3) 0.2544(2) 0.0453(9) Uani d . 1 1 . .
H H11A 0.0528 1.1399 0.2979 0.068 Uiso calc R 1 1 . .
H H11B -0.0735 1.1248 0.2600 0.068 Uiso calc R 1 1 . .
H H11C 0.0245 1.1488 0.2100 0.068 Uiso calc R 1 1 . .
C C12 0.5355(2) 0.7400(3) 0.39916(17) 0.0294(7) Uani d . 1 1 . .
C C13 0.6001(3) 0.6225(4) 0.3046(2) 0.0556(11) Uani d D 1 1 . .
H H13B 0.5685 0.6839 0.2757 0.067 Uiso calc PR 0.567(15) 1 A 2
H H13A 0.6363 0.5541 0.3181 0.067 Uiso d PR 0.433(15) 1 A 1
C C141 0.6930(8) 0.6679(10) 0.2705(5) 0.046(3) Uiso d PD 0.433(15) 1 A 1
H H14A 0.7614 0.6660 0.3058 0.069 Uiso calc PR 0.433(15) 1 A 1
H H14B 0.6750 0.7400 0.2567 0.069 Uiso calc PR 0.433(15) 1 A 1
H H14C 0.7048 0.6281 0.2263 0.069 Uiso calc PR 0.433(15) 1 A 1
C C151 0.4967(7) 0.5821(10) 0.2609(5) 0.042(3) Uiso d PD 0.433(15) 1 A 1
H H15A 0.5168 0.5459 0.2170 0.062 Uiso calc PR 0.433(15) 1 A 1
H H15B 0.4463 0.6400 0.2456 0.062 Uiso calc PR 0.433(15) 1 A 1
H H15C 0.4589 0.5337 0.2912 0.062 Uiso calc PR 0.433(15) 1 A 1
C C142 0.7155(5) 0.6212(8) 0.2885(5) 0.048(2) Uiso d PD 0.567(15) 1 A 2
H H14D 0.7172 0.6075 0.2357 0.072 Uiso calc PR 0.567(15) 1 A 2
H H14E 0.7569 0.5666 0.3176 0.072 Uiso calc PR 0.567(15) 1 A 2
H H14F 0.7504 0.6886 0.3012 0.072 Uiso calc PR 0.567(15) 1 A 2
C C152 0.5241(7) 0.5399(7) 0.2770(5) 0.050(2) Uiso d PD 0.567(15) 1 A 2
H H15D 0.5194 0.5371 0.2230 0.075 Uiso calc PR 0.567(15) 1 A 2
H H15E 0.4494 0.5534 0.2916 0.075 Uiso calc PR 0.567(15) 1 A 2
H H15F 0.5522 0.4735 0.2979 0.075 Uiso calc PR 0.567(15) 1 A 2
C C16 0.6241(3) 0.5981(3) 0.44529(18) 0.0350(8) Uani d . 1 1 . .
C C17 0.6908(3) 0.5006(3) 0.4470(2) 0.0544(11) Uani d . 1 1 A .
H H17A 0.6978 0.4711 0.4969 0.082 Uiso calc R 1 1 . .
H H17B 0.7657 0.5158 0.4333 0.082 Uiso calc R 1 1 . .
H H17C 0.6529 0.4507 0.4118 0.082 Uiso calc R 1 1 . .
C C18 0.5917(3) 0.6525(3) 0.50254(17) 0.0332(7) Uani d . 1 1 A .
C C19 0.6127(3) 0.6276(3) 0.58272(19) 0.0514(10) Uani d . 1 1 . .
H H19A 0.6471 0.5587 0.5892 0.077 Uiso calc R 1 1 A .
H H19B 0.5414 0.6281 0.6040 0.077 Uiso calc R 1 1 . .
H H19C 0.6634 0.6795 0.6078 0.077 Uiso calc R 1 1 . .
C C20 0.4861(3) 0.8245(3) 0.51226(18) 0.0331(8) Uani d . 1 1 . .
H H20A 0.4470 0.8707 0.4732 0.040 Uiso calc R 1 1 . .
C C21 0.3971(3) 0.7878(3) 0.5579(2) 0.0493(10) Uani d . 1 1 . .
H H21A 0.3477 0.7382 0.5292 0.074 Uiso calc R 1 1 . .
H H21B 0.3529 0.8473 0.5714 0.074 Uiso calc R 1 1 . .
H H21C 0.4328 0.7541 0.6029 0.074 Uiso calc R 1 1 . .
C C22 0.5759(3) 0.8906(3) 0.5550(2) 0.0528(10) Uani d . 1 1 . .
H H22A 0.6246 0.9201 0.5209 0.079 Uiso calc R 1 1 . .
H H22B 0.6208 0.8476 0.5918 0.079 Uiso calc R 1 1 . .
H H22C 0.5404 0.9468 0.5800 0.079 Uiso calc R 1 1 . .

loop_
_atom_site_aniso_label
_atom_site_aniso_U_11
_atom_site_aniso_U_22
_atom_site_aniso_U_33
_atom_site_aniso_U_12
_atom_site_aniso_U_13
_atom_site_aniso_U_23
Zn1 0.02328(18) 0.0371(2) 0.0277(2) 0.00150(16) 0.00112(13) 0.00080(16)
Cl1 0.0410(5) 0.0368(5) 0.0433(5) -0.0021(4) 0.0020(4) 0.0043(4)
Cl2 0.0409(5) 0.0676(7) 0.0273(4) 0.0026(5) 0.0007(3) -0.0028(4)
S1 0.0214(3) 0.0376(5) 0.0335(4) -0.0007(3) 0.0004(3) -0.0028(4)
S2 0.0231(4) 0.0480(6) 0.0378(5) -0.0003(4) 0.0005(3) 0.0150(4)
N1 0.0253(13) 0.0339(16) 0.0271(14) -0.0022(11) 0.0011(10) -0.0013(12)
N2 0.0238(12) 0.0441(18) 0.0259(14) 0.0012(12) 0.0001(10) 0.0036(12)
N3 0.0281(13) 0.0398(17) 0.0295(14) -0.0035(13) 0.0032(11) -0.0042(13)
N4 0.0253(12) 0.0271(15) 0.0282(14) 0.0002(11) 0.0014(10) -0.0008(11)
C1 0.0226(14) 0.0326(19) 0.0300(16) 0.0007(13) 0.0015(12) -0.0043(14)
C2 0.0346(17) 0.034(2) 0.0284(17) 0.0034(15) 0.0008(13) 0.0031(14)
C3 0.057(2) 0.055(3) 0.056(3) 0.000(2) 0.0156(19) 0.011(2)
C4 0.072(3) 0.074(3) 0.030(2) 0.023(3) -0.0079(18) -0.007(2)
C5 0.0244(15) 0.048(2) 0.0338(18) -0.0043(15) 0.0020(13) -0.0031(16)
C6 0.0323(18) 0.081(3) 0.044(2) -0.013(2) 0.0056(16) 0.008(2)
C7 0.0209(14) 0.052(2) 0.0347(18) -0.0015(15) 0.0023(12) -0.0012(16)
C8 0.0251(17) 0.101(4) 0.050(2) 0.002(2) -0.0043(15) 0.019(2)
C9 0.0299(16) 0.055(2) 0.0307(18) 0.0066(16) 0.0053(13) 0.0067(16)
C10 0.050(2) 0.068(3) 0.0319(19) 0.015(2) 0.0039(16) 0.0012(19)
C11 0.0398(19) 0.051(3) 0.046(2) 0.0043(18) 0.0077(16) 0.0076(18)
C12 0.0173(13) 0.040(2) 0.0304(17) -0.0025(13) -0.0013(12) 0.0023(14)
C13 0.051(2) 0.082(3) 0.035(2) -0.010(2) 0.0099(17) -0.012(2)
C16 0.0383(17) 0.032(2) 0.0343(18) 0.0013(15) 0.0028(14) -0.0002(15)
C17 0.072(3) 0.046(3) 0.046(2) 0.015(2) 0.010(2) 0.0025(19)
C18 0.0329(16) 0.036(2) 0.0299(17) 0.0015(15) 0.0011(13) 0.0017(15)
C19 0.068(3) 0.052(3) 0.033(2) 0.014(2) 0.0027(18) 0.0075(18)
C20 0.0338(17) 0.031(2) 0.0345(18) 0.0015(14) 0.0045(13) -0.0019(14)
C21 0.042(2) 0.052(3) 0.057(2) -0.0034(19) 0.0199(18) -0.008(2)
C22 0.046(2) 0.047(3) 0.066(3) -0.0073(19) 0.0091(19) -0.017(2)

loop_
_atom_type_symbol
_atom_type_description
_atom_type_scat_dispersion_real
_atom_type_scat_dispersion_imag
_atom_type_scat_source
C C 0.0033 0.0016 'International Tables Vol C Tables 4.2.6.8 and 6.1.1.4'
H H 0.0000 0.0000 'International Tables Vol C Tables 4.2.6.8 and 6.1.1.4'
N N 0.0061 0.0033 'International Tables Vol C Tables 4.2.6.8 and 6.1.1.4'
S S 0.1246 0.1234 'International Tables Vol C Tables 4.2.6.8 and 6.1.1.4'
Cl Cl 0.1484 0.1585 'International Tables Vol C Tables 4.2.6.8 and 6.1.1.4'
Zn Zn 0.2839 1.4301 'International Tables Vol C Tables 4.2.6.8 and 6.1.1.4'

loop_
_geom_angle_atom_site_label_1
_geom_angle_atom_site_label_2
_geom_angle_atom_site_label_3
_geom_angle
Cl2 Zn1 Cl1 116.04(4)
Cl2 Zn1 S1 109.93(4)
Cl1 Zn1 S1 110.21(4)
Cl2 Zn1 S2 109.64(3)
Cl1 Zn1 S2 108.10(3)
S1 Zn1 S2 101.98(3)
C1 S1 Zn1 103.68(11)
C12 S2 Zn1 100.75(10)
C1 N1 C5 108.5(3)
C1 N1 C2 122.3(2)
C5 N1 C2 129.2(3)
C1 N2 C7 108.7(3)
C1 N2 C9 123.4(2)
C7 N2 C9 127.9(3)
C12 N3 C16 109.0(3)
C12 N3 C13 123.6(3)
C16 N3 C13 127.3(3)
C12 N4 C18 109.2(3)
C12 N4 C20 122.7(3)
C18 N4 C20 128.1(3)
N1 C1 N2 108.0(2)
N1 C1 S1 126.0(2)
N2 C1 S1 125.7(2)
N1 C2 C4 111.0(3)
N1 C2 C3 112.5(3)
C4 C2 C3 113.6(3)
N1 C2 H2A 106.4
C4 C2 H2A 106.4
C3 C2 H2A 106.4
C2 C3 H3A 109.5
C2 C3 H3B 109.5
H3A C3 H3B 109.5
C2 C3 H3C 109.5
H3A C3 H3C 109.5
H3B C3 H3C 109.5
C2 C4 H4A 109.5
C2 C4 H4B 109.5
H4A C4 H4B 109.5
C2 C4 H4C 109.5
H4A C4 H4C 109.5
H4B C4 H4C 109.5
C7 C5 N1 108.1(3)
C7 C5 C6 127.9(3)
N1 C5 C6 123.8(3)
C5 C6 H6A 109.5
C5 C6 H6B 109.5
H6A C6 H6B 109.5
C5 C6 H6C 109.5
H6A C6 H6C 109.5
H6B C6 H6C 109.5
C5 C7 N2 106.7(3)
C5 C7 C8 129.3(3)
N2 C7 C8 124.0(3)
C7 C8 H8A 109.5
C7 C8 H8B 109.5
H8A C8 H8B 109.5
C7 C8 H8C 109.5
H8A C8 H8C 109.5
H8B C8 H8C 109.5
N2 C9 C10 111.8(3)
N2 C9 C11 111.3(3)
C10 C9 C11 114.3(3)
N2 C9 H9A 106.3
C10 C9 H9A 106.3
C11 C9 H9A 106.3
C9 C10 H10A 109.5
C9 C10 H10B 109.5
H10A C10 H10B 109.5
C9 C10 H10C 109.5
H10A C10 H10C 109.5
H10B C10 H10C 109.5
C9 C11 H11A 109.5
C9 C11 H11B 109.5
H11A C11 H11B 109.5
C9 C11 H11C 109.5
H11A C11 H11C 109.5
H11B C11 H11C 109.5
N4 C12 N3 107.5(3)
N4 C12 S2 126.6(3)
N3 C12 S2 125.7(2)
C152 C13 C141 128.8(5)
C152 C13 C142 119.8(6)
C141 C13 C142 28.7(4)
C152 C13 N3 113.4(4)
C141 C13 N3 117.3(5)
C142 C13 N3 113.3(4)
C152 C13 C151 26.9(4)
C141 C13 C151 122.9(7)
C142 C13 C151 130.1(5)
N3 C13 C151 115.8(4)
C152 C13 H13B 102.4
C141 C13 H13B 73.8
C142 C13 H13B 102.4
N3 C13 H13B 102.4
C151 C13 H13B 75.8
C152 C13 H13A 71.1
C141 C13 H13A 97.3
C142 C13 H13A 69.1
N3 C13 H13A 95.2
C151 C13 H13A 97.7
H13B C13 H13A 162.4
C13 C141 H14A 109.5
C13 C141 H14B 109.5
C13 C141 H14C 109.5
C13 C151 H15A 109.5
C13 C151 H15B 109.5
C13 C151 H15C 109.5
C13 C142 H13A 40.5
C13 C142 H14D 109.5
C13 C142 H14E 109.5
H14D C142 H14E 109.5
C13 C142 H14F 109.5
H14D C142 H14F 109.5
H14E C142 H14F 109.5
C13 C152 H13A 40.0
C13 C152 H15D 109.5
C13 C152 H15E 109.5
H15D C152 H15E 109.5
C13 C152 H15F 109.5
H15D C152 H15F 109.5
H15E C152 H15F 109.5
C18 C16 N3 107.3(3)
C18 C16 C17 128.7(3)
N3 C16 C17 123.9(3)
C16 C17 H17A 109.5
C16 C17 H17B 109.5
H17A C17 H17B 109.5
C16 C17 H17C 109.5
H17A C17 H17C 109.5
H17B C17 H17C 109.5
C16 C18 N4 107.0(3)
C16 C18 C19 128.0(3)
N4 C18 C19 125.0(3)
C18 C19 H19A 109.5
C18 C19 H19B 109.5
H19A C19 H19B 109.5
C18 C19 H19C 109.5
H19A C19 H19C 109.5
H19B C19 H19C 109.5
N4 C20 C21 113.3(3)
N4 C20 C22 111.1(3)
C21 C20 C22 113.6(3)
N4 C20 H20A 106.0
C21 C20 H20A 106.0
C22 C20 H20A 106.0
C20 C21 H21A 109.5
C20 C21 H21B 109.5
H21A C21 H21B 109.5
C20 C21 H21C 109.5
H21A C21 H21C 109.5
H21B C21 H21C 109.5
C20 C22 H22A 109.5
C20 C22 H22B 109.5
H22A C22 H22B 109.5
C20 C22 H22C 109.5
H22A C22 H22C 109.5
H22B C22 H22C 109.5

loop_
_geom_bond_atom_site_label_1
_geom_bond_atom_site_label_2
_geom_bond_distance
Zn1 Cl2 2.2319(10)
Zn1 Cl1 2.2396(10)
Zn1 S1 2.3663(9)
Zn1 S2 2.3701(10)
S1 C1 1.722(3)
S2 C12 1.722(3)
N1 C1 1.337(4)
N1 C5 1.388(4)
N1 C2 1.482(4)
N2 C1 1.349(4)
N2 C7 1.394(4)
N2 C9 1.480(4)
N3 C12 1.347(4)
N3 C16 1.388(4)
N3 C13 1.473(4)
N4 C12 1.343(4)
N4 C18 1.392(4)
N4 C20 1.466(4)
C2 C4 1.498(5)
C2 C3 1.514(6)
C2 H2A 1.0000
C3 H3A 0.9800
C3 H3B 0.9800
C3 H3C 0.9800
C4 H4A 0.9800
C4 H4B 0.9800
C4 H4C 0.9800
C5 C7 1.341(5)
C5 C6 1.494(5)
C6 H6A 0.9800
C6 H6B 0.9800
C6 H6C 0.9800
C7 C8 1.491(4)
C8 H8A 0.9800
C8 H8B 0.9800
C8 H8C 0.9800
C9 C10 1.512(5)
C9 C11 1.516(6)
C9 H9A 1.0000
C10 H10A 0.9800
C10 H10B 0.9800
C10 H10C 0.9800
C11 H11A 0.9800
C11 H11B 0.9800
C11 H11C 0.9800
C13 C152 1.451(7)
C13 C141 1.461(7)
C13 C142 1.449(6)
C13 C151 1.486(7)
C13 H13B 1.0000
C13 H13A 0.9999
C141 H14A 0.9800
C141 H14B 0.9800
C141 H14C 0.9800
C151 H15A 0.9800
C151 H15B 0.9800
C151 H15C 0.9800
C142 H14D 0.9800
C142 H14E 0.9800
C142 H14F 0.9800
C152 H15D 0.9800
C152 H15E 0.9800
C152 H15F 0.9800
C16 C18 1.351(5)
C16 C17 1.488(5)
C17 H17A 0.9800
C17 H17B 0.9800
C17 H17C 0.9800
C18 C19 1.488(5)
C19 H19A 0.9800
C19 H19B 0.9800
C19 H19C 0.9800
C20 C21 1.506(5)
C20 C22 1.513(5)
C20 H20A 1.0000
C21 H21A 0.9800
C21 H21B 0.9800
C21 H21C 0.9800
C22 H22A 0.9800
C22 H22B 0.9800
C22 H22C 0.9800

loop_
_geom_hbond_atom_site_label_D
_geom_hbond_atom_site_label_H
_geom_hbond_atom_site_label_A
_geom_hbond_site_symmetry_A
_geom_hbond_distance_DH
_geom_hbond_distance_HA
_geom_hbond_distance_DA
_geom_hbond_angle_DHA
C17 H17A Cl1 3_666 0.98 2.78 3.745(4) 169

loop_
_geom_torsion_atom_site_label_1
_geom_torsion_atom_site_label_2
_geom_torsion_atom_site_label_3
_geom_torsion_atom_site_label_4
_geom_torsion
Cl2 Zn1 S1 C1 65.79(12)
Cl1 Zn1 S1 C1 -63.33(12)
S2 Zn1 S1 C1 -177.95(11)
Cl2 Zn1 S2 C12 -133.06(12)
Cl1 Zn1 S2 C12 -5.69(12)
S1 Zn1 S2 C12 110.47(12)
C5 N1 C1 N2 -2.9(4)
C2 N1 C1 N2 179.0(3)
C5 N1 C1 S1 170.2(3)
C2 N1 C1 S1 -7.9(5)
C7 N2 C1 N1 3.4(4)
C9 N2 C1 N1 -178.7(3)
C7 N2 C1 S1 -169.8(3)
C9 N2 C1 S1 8.1(5)
Zn1 S1 C1 N1 95.2(3)
Zn1 S1 C1 N2 -92.8(3)
C1 N1 C2 C4 101.7(4)
C5 N1 C2 C4 -76.0(5)
C1 N1 C2 C3 -129.7(3)
C5 N1 C2 C3 52.6(5)
C1 N1 C5 C7 1.3(4)
C2 N1 C5 C7 179.3(3)
C1 N1 C5 C6 -173.8(4)
C2 N1 C5 C6 4.2(6)
N1 C5 C7 N2 0.8(4)
C6 C5 C7 N2 175.6(4)
N1 C5 C7 C8 -177.6(4)
C6 C5 C7 C8 -2.8(7)
C1 N2 C7 C5 -2.6(4)
C9 N2 C7 C5 179.6(3)
C1 N2 C7 C8 175.9(4)
C9 N2 C7 C8 -1.9(6)
C1 N2 C9 C10 128.9(3)
C7 N2 C9 C10 -53.6(5)
C1 N2 C9 C11 -101.9(4)
C7 N2 C9 C11 75.6(4)
C18 N4 C12 N3 0.7(3)
C20 N4 C12 N3 179.5(3)
C18 N4 C12 S2 -173.9(2)
C20 N4 C12 S2 4.9(4)
C16 N3 C12 N4 -0.6(3)
C13 N3 C12 N4 176.9(3)
C16 N3 C12 S2 174.1(2)
C13 N3 C12 S2 -8.4(4)
Zn1 S2 C12 N4 -85.6(3)
Zn1 S2 C12 N3 100.7(3)
C12 N3 C13 C152 -103.5(6)
C16 N3 C13 C152 73.6(7)
C12 N3 C13 C141 84.0(8)
C16 N3 C13 C141 -99.0(8)
C12 N3 C13 C142 115.5(6)
C16 N3 C13 C142 -67.4(7)
C12 N3 C13 C151 -74.0(8)
C16 N3 C13 C151 103.1(7)
C12 N3 C16 C18 0.2(4)
C13 N3 C16 C18 -177.2(3)
C12 N3 C16 C17 -176.8(3)
C13 N3 C16 C17 5.9(5)
N3 C16 C18 N4 0.2(4)
C17 C16 C18 N4 177.0(3)
N3 C16 C18 C19 -178.1(3)
C17 C16 C18 C19 -1.4(6)
C12 N4 C18 C16 -0.6(4)
C20 N4 C18 C16 -179.2(3)
C12 N4 C18 C19 177.8(3)
C20 N4 C18 C19 -0.8(5)
C12 N4 C20 C21 122.8(3)
C18 N4 C20 C21 -58.7(4)
C12 N4 C20 C22 -107.9(3)
C18 N4 C20 C22 70.6(4)
